data_7126116
loop_
_publ_author_name
'Li, Hui-Hui'
'Wang, Chang-Feng'
'Wu, Ya-Xing'
'Jiang, Fan'
'Shi, Chao'
'Ye, Heng-Yun'
'Zhang, Yi'

_publ_section_title
;
 Halogen substitution regulates the phase transition temperature and band
 gap of semiconductor compounds.
;
_journal_issue 11
_journal_name_full 'Chemical communications (Cambridge, England)'
_journal_page_first 1697
_journal_page_last 1700
_journal_paper_doi 10.1039/c9cc09477f
_journal_volume 56
_journal_year 2020
_chemical_formula_sum 'C6 H24 Bi Br6 N3'
_chemical_formula_weight 826.66
_space_group_crystal_system monoclinic
_space_group_IT_number 12
_space_group_name_Hall '-C 2y'
_space_group_name_H-M_alt 'C 1 2/m 1'
_atom_sites_solution_hydrogens difmap
_audit_creation_method SHELXL-2014/7
_audit_update_record
;
2019-09-16 deposited with the CCDC.	2020-01-06 downloaded from the CCDC.
;
_cell_angle_alpha 90
_cell_angle_beta 104.248(13)
_cell_angle_gamma 90
_cell_formula_units_Z 4
_cell_length_a 22.444(3)
_cell_length_b 8.1886(8)
_cell_length_c 11.9852(14)
_cell_measurement_reflns_used 1680
_cell_measurement_temperature 293(2)
_cell_measurement_theta_max 22.8500
_cell_measurement_theta_min 2.2970
_cell_volume 2134.9(4)
_computing_structure_refinement 'SHELXL-2014/7 (Sheldrick, 2014)'
_diffrn_ambient_temperature 293(2)
_diffrn_measured_fraction_theta_full 0.999
_diffrn_measured_fraction_theta_max 0.999
_diffrn_measurement_device_type 'Rigaku, SCXmini'
_diffrn_measurement_method '\w scans'
_diffrn_radiation_type MoK\a
_diffrn_radiation_wavelength 0.71073
_diffrn_reflns_av_R_equivalents 0.0643
_diffrn_reflns_av_unetI/netI 0.0911
_diffrn_reflns_Laue_measured_fraction_full 0.999
_diffrn_reflns_Laue_measured_fraction_max 0.999
_diffrn_reflns_limit_h_max 26
_diffrn_reflns_limit_h_min -26
_diffrn_reflns_limit_k_max 7
_diffrn_reflns_limit_k_min -9
_diffrn_reflns_limit_l_max 14
_diffrn_reflns_limit_l_min -14
_diffrn_reflns_number 8129
_diffrn_reflns_point_group_measured_fraction_full 0.999
_diffrn_reflns_point_group_measured_fraction_max 0.999
_diffrn_reflns_theta_full 24.997
_diffrn_reflns_theta_max 24.997
_diffrn_reflns_theta_min 1.872
_exptl_absorpt_coefficient_mu 19.475
_exptl_crystal_density_diffrn 2.572
_exptl_crystal_description block
_exptl_crystal_F_000 1496
_refine_diff_density_max 1.280
_refine_diff_density_min -1.834
_refine_diff_density_rms 0.352
_refine_ls_extinction_method none
_refine_ls_goodness_of_fit_ref 1.035
_refine_ls_hydrogen_treatment constr
_refine_ls_matrix_type full
_refine_ls_number_parameters 84
_refine_ls_number_reflns 2025
_refine_ls_number_restraints 70
_refine_ls_restrained_S_all 1.024
_refine_ls_R_factor_all 0.1184
_refine_ls_R_factor_gt 0.0597
_refine_ls_shift/su_max 0.056
_refine_ls_shift/su_mean 0.003
_refine_ls_structure_factor_coef Fsqd
_refine_ls_weighting_details 'w=1/[\s^2^(Fo^2^)+(0.0862P)^2^] where P=(Fo^2^+2Fc^2^)/3'
_refine_ls_weighting_scheme calc
_refine_ls_wR_factor_gt 0.1347
_refine_ls_wR_factor_ref 0.1646
_reflns_Friedel_coverage 0.000
_reflns_number_gt 1257
_reflns_number_total 2025
_reflns_threshold_expression 'I > 2\s(I)'
_cod_data_source_file c9cc09477f2.cif
_cod_data_source_block a_CCDC1
_cod_original_sg_symbol_H-M 'C 2/m'
_cod_database_code 7126116
_shelx_shelxl_version_number 2014/7
_shelx_space_group_comment
;
The symmetry employed for this shelxl refinement is uniquely defined
by the following loop, which should always be used as a source of
symmetry information in preference to the above space-group names.
They are only intended as comments.
;

loop_
_space_group_symop_operation_xyz
'x, y, z'
'-x, y, -z'
'x+1/2, y+1/2, z'
'-x+1/2, y+1/2, -z'
'-x, -y, -z'
'x, -y, z'
'-x+1/2, -y+1/2, -z'
'x+1/2, -y+1/2, z'

loop_
_atom_site_label
_atom_site_type_symbol
_atom_site_fract_x
_atom_site_fract_y
_atom_site_fract_z
_atom_site_U_iso_or_equiv
_atom_site_adp_type
_atom_site_occupancy
_atom_site_site_symmetry_order
_atom_site_calc_flag
_atom_site_refinement_flags_posn
_atom_site_refinement_flags_adp
_atom_site_refinement_flags_occupancy
_atom_site_disorder_assembly
_atom_site_disorder_group
Bi1 Bi 0.16718(4) 0.0000 0.21675(7) 0.0406(3) Uani 1 2 d S TU P . .
Br1 Br 0.25646(8) 0.2461(2) 0.27886(16) 0.0678(6) Uani 1 1 d . U . . .
Br2 Br 0.07399(9) 0.2495(2) 0.14302(19) 0.0787(7) Uani 1 1 d . U . . .
Br4 Br 0.18283(13) 0.0000 -0.0176(2) 0.1066(14) Uani 1 2 d S TU P . .
Br5 Br 0.14865(15) 0.0000 0.4371(2) 0.0888(10) Uani 1 2 d S TU P . .
N2 N 0.3277(7) 0.0000 -0.0377(15) 0.065(6) Uani 1 2 d S TU P . .
H2A H 0.3344 0.1013 -0.0643 0.098 Uiso 0.5 1 d R U P . .
H2B H 0.2856 -0.0259 -0.0615 0.098 Uiso 0.5 1 d R U P . .
H2C H 0.3512 -0.0754 -0.0652 0.098 Uiso 0.5 1 d R U P . .
C3 C 0.34997(3) 0.0000 0.0910(4) 0.127(12) Uani 1 2 d DS TU P . .
H3A H 0.3319 -0.0983 0.1199 0.152 Uiso 0.5 1 d R U P . .
H3B H 0.3319 0.0983 0.1199 0.152 Uiso 0.5 1 d R U P . .
C4 C 0.41831(3) 0.0000 0.1391(4) 0.138(15) Uani 1 2 d DS TU P . .
H4A H 0.4352 -0.1093 0.1294 0.208 Uiso 0.5 1 d R U P . .
H4B H 0.4286 0.0282 0.2207 0.208 Uiso 0.5 1 d R U P . .
H4C H 0.4375 0.0811 0.0976 0.208 Uiso 0.5 1 d R U P . .
C6 C 0.08750(4) 0.5000 0.49786(7) 0.180(16) Uani 1 2 d DS TU P . .
H3E H 0.1098 0.4590 0.5661 0.269 Uiso 0.5 1 d R U P . .
H3D H 0.0525 0.4365 0.4701 0.269 Uiso 0.5 1 d R U P . .
H3C H 0.0750 0.6044 0.5078 0.269 Uiso 0.5 1 d R U P . .
C5 C 0.13260(4) 0.5000 0.42398(7) 0.155(14) Uani 1 2 d DS TU P . .
H5A H 0.1182 0.5969 0.3748 0.186 Uiso 0.5 1 d R U P . .
H5B H 0.1182 0.4031 0.3748 0.186 Uiso 0.5 1 d R U P . .
N3 N 0.1848(12) 0.5000 0.453(2) 0.138(8) Uani 1 2 d S TU P . .
H6A H 0.1979 0.4035 0.4197 0.206 Uiso 0.5 1 d R U P . .
H6B H 0.2028 0.5000 0.5340 0.206 Uiso 1 2 d R U P . .
H6C H 0.1978 0.5949 0.4178 0.206 Uiso 0.5 1 d R U P . .
C2 C 0.06411(6) 0.14270(11) 0.66416(11) 0.138(8) Uani 0.5 1 d D U P . .
H1C H 0.0642 0.1111 0.5910 0.206 Uiso 0.5 1 d R U P . .
H1D H 0.0352 0.2264 0.6613 0.206 Uiso 0.5 1 d R U P . .
H1E H 0.1042 0.1784 0.7014 0.206 Uiso 0.5 1 d R U P . .
C1 C 0.03842(6) 0.0000 0.71542(11) 0.138(8) Uani 1 2 d DS TU P . .
H1A H 0.0742 -0.0750 0.7180 0.165 Uiso 0.5 1 d R U P . .
H1B H 0.0006 -0.0554 0.6690 0.165 Uiso 0.5 1 d R U P . .
N1 N 0.0411(9) 0.0000 0.8422(18) 0.087(7) Uani 1 2 d S TU P . .
H2D H 0.0807 0.0351 0.8959 0.131 Uiso 0.5 1 d R U P . .
H2E H 0.0300 -0.1110 0.8622 0.131 Uiso 0.5 1 d R U P . .
H2F H 0.0066 0.0760 0.8466 0.131 Uiso 0.5 1 d R U P . .

loop_
_atom_site_aniso_label
_atom_site_aniso_U_11
_atom_site_aniso_U_22
_atom_site_aniso_U_33
_atom_site_aniso_U_23
_atom_site_aniso_U_13
_atom_site_aniso_U_12
Bi1 0.0413(6) 0.0384(5) 0.0404(5) 0.000 0.0068(4) 0.000
Br1 0.0589(14) 0.0557(12) 0.0838(13) -0.0104(9) 0.0079(10) -0.0177(9)
Br2 0.0499(13) 0.0555(13) 0.1332(18) 0.0257(11) 0.0277(12) 0.0140(9)
Br4 0.0413(17) 0.234(4) 0.0474(15) 0.000 0.0157(13) 0.000
Br5 0.109(3) 0.116(3) 0.0508(15) 0.000 0.0377(16) 0.000
N2 0.014(10) 0.095(16) 0.085(12) 0.000 0.009(9) 0.000
C3 0.10(2) 0.18(3) 0.090(14) 0.000 0.000(19) 0.000
C4 0.11(2) 0.14(3) 0.12(2) 0.000 -0.051(19) 0.000
C6 0.17(3) 0.17(4) 0.23(4) 0.000 0.09(3) 0.000
C5 0.134(17) 0.15(3) 0.19(4) 0.000 0.05(2) 0.000
N3 0.136(14) 0.172(16) 0.109(10) 0.000 0.038(11) 0.000
C2 0.136(14) 0.172(16) 0.109(10) 0.000 0.038(11) 0.000
C1 0.136(14) 0.172(16) 0.109(10) 0.000 0.038(11) 0.000
N1 0.021(11) 0.13(2) 0.100(11) 0.000 0.002(11) 0.000

loop_
_atom_type_symbol
_atom_type_description
_atom_type_scat_dispersion_real
_atom_type_scat_dispersion_imag
_atom_type_scat_source
C C 0.0033 0.0016 'International Tables Vol C Tables 4.2.6.8 and 6.1.1.4'
H H 0.0000 0.0000 'International Tables Vol C Tables 4.2.6.8 and 6.1.1.4'
Bi Bi -4.1077 10.2566 'International Tables Vol C Tables 4.2.6.8 and 6.1.1.4'
Br Br -0.2901 2.4595 'International Tables Vol C Tables 4.2.6.8 and 6.1.1.4'
N N 0.0061 0.0033 'International Tables Vol C Tables 4.2.6.8 and 6.1.1.4'

loop_
_geom_angle_atom_site_label_1
_geom_angle_atom_site_label_2
_geom_angle_atom_site_label_3
_geom_angle
_geom_angle_site_symmetry_1
_geom_angle_site_symmetry_3
_geom_angle_publ_flag
Br5 Bi1 Br1 90.69(6) . . ?
Br5 Bi1 Br1 90.69(6) . 6 ?
Br1 Bi1 Br1 91.64(8) . 6 ?
Br5 Bi1 Br2 91.39(7) . . ?
Br1 Bi1 Br2 89.39(6) . . ?
Br1 Bi1 Br2 177.67(6) 6 . ?
Br5 Bi1 Br2 91.39(7) . 6 ?
Br1 Bi1 Br2 177.67(6) . 6 ?
Br1 Bi1 Br2 89.39(6) 6 6 ?
Br2 Bi1 Br2 89.51(8) . 6 ?
Br5 Bi1 Br4 178.35(8) . . ?
Br1 Bi1 Br4 90.46(6) . . ?
Br1 Bi1 Br4 90.46(6) 6 . ?
Br2 Bi1 Br4 87.44(6) . . ?
Br2 Bi1 Br4 87.44(6) 6 . ?
C3 N2 H2A 108.4 . . ?
C3 N2 H2B 111.5 . . ?
H2A N2 H2B 109.8 . . ?
C3 N2 H2C 107.0 . . ?
H2A N2 H2C 109.0 . . ?
H2B N2 H2C 111.1 . . ?
N2 C3 C4 116.5(7) . . ?
N2 C3 H3A 107.1 . . ?
C4 C3 H3A 109.3 . . ?
N2 C3 H3B 107.1 . . ?
C4 C3 H3B 109.3 . . ?
H3A C3 H3B 107.1 . . ?
C3 C4 H4A 109.9 . . ?
C3 C4 H4B 110.7 . . ?
H4A C4 H4B 109.2 . . ?
C3 C4 H4C 109.7 . . ?
H4A C4 H4C 108.7 . . ?
H4B C4 H4C 108.6 . . ?
C5 C6 H3E 103.2 . . ?
C5 C6 H3D 114.9 . . ?
H3E C6 H3D 110.1 . . ?
C5 C6 H3C 110.4 . . ?
H3E C6 H3C 110.2 . . ?
H3D C6 H3C 108.0 . . ?
N3 C5 C6 128.1(14) . . ?
N3 C5 H5A 109.9 . . ?
C6 C5 H5A 100.5 . . ?
N3 C5 H5B 109.9 . . ?
C6 C5 H5B 100.5 . . ?
H5A C5 H5B 105.9 . . ?
C5 N3 H6A 105.8 . . ?
C5 N3 H6B 116.8 . . ?
H6A N3 H6B 108.8 . . ?
C5 N3 H6C 105.6 . . ?
H6A N3 H6C 109.5 . . ?
H6B N3 H6C 110.1 . . ?
C1 C2 H1C 105.3 . . ?
C1 C2 H1D 104.6 . . ?
H1C C2 H1D 109.7 . . ?
C1 C2 H1E 117.6 . . ?
H1C C2 H1E 108.2 . . ?
H1D C2 H1E 111.1 . . ?
C2 C1 C2 102.34(11) 6 . ?
C2 C1 N1 119.3(3) 6 . ?
C2 C1 N1 119.3(3) . . ?
C2 C1 H1A 32.0 6 . ?
C2 C1 H1A 95.9 . . ?
N1 C1 H1A 97.8 . . ?
C2 C1 H1B 77.2 6 . ?
C2 C1 H1B 118.9 . . ?
N1 C1 H1B 112.3 . . ?
H1A C1 H1B 107.6 . . ?
C1 N1 H2D 117.2 . . ?
C1 N1 H2E 107.1 . . ?
H2D N1 H2E 110.2 . . ?
C1 N1 H2F 102.3 . . ?
H2D N1 H2F 111.2 . . ?
H2E N1 H2F 108.3 . . ?

loop_
_geom_bond_atom_site_label_1
_geom_bond_atom_site_label_2
_geom_bond_distance
_geom_bond_site_symmetry_2
_geom_bond_publ_flag
Bi1 Br5 2.772(3) . ?
Bi1 Br1 2.8101(17) . ?
Bi1 Br1 2.8101(17) 6 ?
Bi1 Br2 2.9015(18) . ?
Bi1 Br2 2.9015(18) 6 ?
Bi1 Br4 2.915(3) . ?
N2 C3 1.500(18) . ?
N2 H2A 0.9138 . ?
N2 H2B 0.9412 . ?
N2 H2C 0.9232 . ?
C3 C4 1.5000(2) . ?
C3 H3A 1.0008 . ?
C3 H3B 1.0008 . ?
C4 H4A 0.9906 . ?
C4 H4B 0.9749 . ?
C4 H4C 0.9902 . ?
C6 C5 1.50000(18) . ?
C6 H3E 0.9114 . ?
C6 H3D 0.9317 . ?
C6 H3C 0.9167 . ?
C5 N3 1.14(3) . ?
C5 H5A 0.9942 . ?
C5 H5B 0.9942 . ?
N3 H6A 0.9600 . ?
N3 H6B 0.9599 . ?
N3 H6C 0.9600 . ?
C2 C1 1.50000(11) . ?
C2 H1C 0.9146 . ?
C2 H1D 0.9382 . ?
C2 H1E 0.9462 . ?
C1 C2 1.50000(11) 6 ?
C1 N1 1.51(2) . ?
C1 H1A 1.0060 . ?
C1 H1B 1.0020 . ?
N1 H2D 1.0024 . ?
N1 H2E 0.9875 . ?
N1 H2F 1.0048 . ?

loop_
_geom_hbond_atom_site_label_D
_geom_hbond_atom_site_label_H
_geom_hbond_atom_site_label_A
_geom_hbond_distance_DH
_geom_hbond_distance_HA
_geom_hbond_distance_DA
_geom_hbond_angle_DHA
_geom_hbond_site_symmetry_A
N1 H2F Br2 1.00 2.33 3.332(16) 179.4 2_556
N1 H2E Br2 0.99 2.58 3.332(16) 132.8 5_556
N1 H2D Br4 1.00 2.29 3.211(18) 152.3 1_556
C2 H1E Br1 0.95 3.14 4.020(2) 155.4 7_556
C2 H1C Br5 0.91 3.09 3.862(3) 143.4 .
N3 H6C Br1 0.96 2.70 3.59(2) 154.7 6_565
N3 H6B Br1 0.96 2.99 3.75(2) 137.6 4_556
N3 H6B Br1 0.96 2.99 3.75(2) 137.6 7_556
N3 H6A Br1 0.96 2.71 3.59(2) 153.0 .
C5 H5B Br2 0.99 2.99 3.886(2) 150.8 .
C5 H5A Br2 0.99 2.99 3.886(2) 150.8 6_565
C3 H3B Br1 1.00 3.09 3.983(4) 149.2 .
C3 H3A Br1 1.00 3.09 3.983(4) 149.2 6
N2 H2C Br2 0.92 2.55 3.470(15) 172.0 4_545
N2 H2B Br4 0.94 2.50 3.319(17) 145.8 .
N2 H2A Br2 0.91 2.75 3.470(15) 136.4 7
N2 H2A Br1 0.91 3.12 3.682(14) 121.3 7
